data_2008814
loop_
_publ_author_name
'Kamiyama, Asako'
'Kajiwara, Takashi'
'Ito, Tasuku'

_publ_section_title
;
 A trinuclear Pd~2~Ni complex, [(C~6~H~5~)~4~
 P]~2~[(PdCl~3~)~2~{Ni(C~12~H~18~N~2~O~2~)}]
;
_journal_issue 8
_journal_name_full 'Acta Crystallographica Section C'
_journal_page_first 1282
_journal_page_last 1284
_journal_paper_doi 10.1107/S0108270199005545
_journal_volume 55
_journal_year 1999
_chemical_formula_iupac '(C24 H20 P)2 [Pd2 Ni Cl6 (C12 H18 N2 O2)]'
_chemical_formula_moiety '2(C24 H20 P), C12 H18 Cl6 N2 Ni O2 Pd2'
_chemical_formula_sum 'C60 H58 Cl6 N2 Ni O2 P2 Pd2'
_chemical_formula_weight 1385.23
_space_group_IT_number 43
_symmetry_cell_setting orthorhombic
_symmetry_space_group_name_Hall 'F 2 -2d'
_symmetry_space_group_name_H-M 'F d d 2'
_audit_creation_method SHELXL-97
_cell_angle_alpha 90.00
_cell_angle_beta 90.00
_cell_angle_gamma 90.00
_cell_formula_units_Z 8
_cell_length_a 25.4930(13)
_cell_length_b 49.577(3)
_cell_length_c 9.1095(5)
_cell_measurement_reflns_used 8088
_cell_measurement_temperature 223(2)
_cell_measurement_theta_max 27.55
_cell_measurement_theta_min 1.64
_cell_volume 11513.2(11)
_computing_cell_refinement 'SMART and SAINT (Bruker, 1998)'
_computing_data_collection 'SMART (Bruker, 1998)'
_computing_data_reduction SAINT
_computing_molecular_graphics 'TEXSAN (Molecular Structure Corporation/Rigaku Corporation, 1998)'
_computing_publication_material TEXSAN
_computing_structure_refinement 'SHELXL93 (Sheldrick, 1993)'
_computing_structure_solution 'SIR92 (Altomare et al., 1994)'
_diffrn_ambient_temperature 223(2)
_diffrn_measurement_device_type 'Bruker CCD-area detector'
_diffrn_measurement_method \w
_diffrn_radiation_monochromator graphite
_diffrn_radiation_source 'fine-focus sealed tube'
_diffrn_radiation_type MoK\a
_diffrn_radiation_wavelength 0.71073
_diffrn_reflns_av_R_equivalents 0.025
_diffrn_reflns_av_sigmaI/netI 0.0229
_diffrn_reflns_limit_h_max 32
_diffrn_reflns_limit_h_min -26
_diffrn_reflns_limit_k_max 63
_diffrn_reflns_limit_k_min -64
_diffrn_reflns_limit_l_max 11
_diffrn_reflns_limit_l_min -11
_diffrn_reflns_number 23653
_diffrn_reflns_theta_max 27.55
_diffrn_reflns_theta_min 1.64
_exptl_absorpt_coefficient_mu 1.321
_exptl_absorpt_correction_T_max 0.825
_exptl_absorpt_correction_T_min 0.690
_exptl_absorpt_correction_type multi-scan
_exptl_absorpt_process_details '(SADABS; Sheldrick, 1996)'
_exptl_crystal_colour red
_exptl_crystal_density_diffrn 1.598
_exptl_crystal_density_method 'not measured'
_exptl_crystal_description prism
_exptl_crystal_F_000 5600
_exptl_crystal_size_max 0.35
_exptl_crystal_size_mid 0.2
_exptl_crystal_size_min 0.15
_refine_diff_density_max 0.344
_refine_diff_density_min -0.361
_refine_ls_abs_structure_details 'Flack (1983)'
_refine_ls_abs_structure_Flack 0.005(9)
_refine_ls_extinction_method none
_refine_ls_goodness_of_fit_ref 0.959
_refine_ls_hydrogen_treatment mixed
_refine_ls_matrix_type full
_refine_ls_number_parameters 343
_refine_ls_number_reflns 6592
_refine_ls_number_restraints 1
_refine_ls_restrained_S_all 0.959
_refine_ls_R_factor_all 0.021
_refine_ls_R_factor_gt 0.019
_refine_ls_shift/su_max 0.001
_refine_ls_shift/su_mean 0.000
_refine_ls_structure_factor_coef Fsqd
_refine_ls_weighting_details 'calc w = 1/[\s^2^(Fo^2^)+(0.0321P)^2^] where P = (Fo^2^+2Fc^2^)/3'
_refine_ls_weighting_scheme calc
_refine_ls_wR_factor_ref 0.047
_reflns_number_gt 6284
_reflns_number_total 6592
_reflns_threshold_expression I>2\s(I)
_cod_data_source_file oa1087.cif
_cod_data_source_block 1
_cod_depositor_comments
;
The following automatic conversions were performed:
'_symmetry_cell_setting' value 'Orthorhombic' changed to 'orthorhombic'
according to '/home/saulius/struct/CIF-dictionaries/cif_core.dic'
dictionary named 'cif_core.dic' version 2.4.1 from 2010-06-29.

Automatic conversion script
Id: cif_fix_enum 1527 2010-12-29 10:47:43Z saulius 

The following automatic conversions were performed:

'_symmetry_cell_setting' value 'Orthorhombic' changed to
'orthorhombic' according to
/home/saulius/struct/CIF-dictionaries/cif_core.dic dictionary named
'cif_core.dic' version 2.4.1 from 2010-06-29.

Automatic conversion script
Id: cif_fix_values 1715 2011-07-08 13:25:40Z adriana 
;
_cod_original_cell_volume 11513.2(10)
_cod_database_code 2008814

loop_
_symmetry_equiv_pos_as_xyz
'x, y, z'
'-x, -y, z'
'x+1/4, -y+1/4, z+1/4'
'-x+1/4, y+1/4, z+1/4'
'x, y+1/2, z+1/2'
'-x, -y+1/2, z+1/2'
'x+1/4, -y+3/4, z+3/4'
'-x+1/4, y+3/4, z+3/4'
'x+1/2, y, z+1/2'
'-x+1/2, -y, z+1/2'
'x+3/4, -y+1/4, z+3/4'
'-x+3/4, y+1/4, z+3/4'
'x+1/2, y+1/2, z'
'-x+1/2, -y+1/2, z'
'x+3/4, -y+3/4, z+1/4'
'-x+3/4, y+3/4, z+1/4'

loop_
_atom_site_label
_atom_site_fract_x
_atom_site_fract_y
_atom_site_fract_z
_atom_site_U_iso_or_equiv
_atom_site_adp_type
_atom_site_calc_flag
_atom_site_refinement_flags
_atom_site_occupancy
_atom_site_disorder_assembly
_atom_site_disorder_group
_atom_site_type_symbol
Pd1 0.111413(6) 0.284242(3) -0.052341(16) 0.02330(4) Uani d . 1 . . Pd
Ni1 0.2500 0.2500 -0.08631(4) 0.02428(8) Uani d S 1 . . Ni
Cl1 0.200382(19) 0.293302(10) -0.08957(6) 0.02927(11) Uani d . 1 . . Cl
Cl2 0.09754(2) 0.330226(10) -0.00178(6) 0.03179(11) Uani d . 1 . . Cl
Cl3 0.02371(2) 0.274342(11) -0.02047(7) 0.04072(14) Uani d . 1 . . Cl
P1 0.17792(2) 0.138702(10) 0.27196(5) 0.02272(10) Uani d . 1 . . P
O1 0.19725(6) 0.23899(3) -0.24177(17) 0.0319(3) Uani d . 1 . . O
N1 0.20177(7) 0.23897(3) 0.07617(19) 0.0277(4) Uani d . 1 . . N
C1 0.11289(11) 0.23726(6) -0.3483(3) 0.0485(7) Uani d . 1 . . C
H1A 0.1336 0.2356 -0.4372 0.073 Uiso calc R 1 . . H
H1B 0.0911 0.2533 -0.3543 0.073 Uiso calc R 1 . . H
H1C 0.0908 0.2215 -0.3374 0.073 Uiso calc R 1 . . H
C2 0.14898(9) 0.23951(4) -0.2177(3) 0.0317(5) Uani d . 1 . . C
C3 0.12462(8) 0.24220(4) -0.0737(3) 0.0312(5) Uani d . 1 . . C
C4 0.15146(9) 0.23733(4) 0.0661(3) 0.0320(5) Uani d . 1 . . C
C5 0.11594(11) 0.23122(7) 0.1939(4) 0.0594(8) Uani d . 1 . . C
H5A 0.1369 0.2283 0.2813 0.089 Uiso calc R 1 . . H
H5B 0.0956 0.2151 0.1729 0.089 Uiso calc R 1 . . H
H5C 0.0924 0.2463 0.2099 0.089 Uiso calc R 1 . . H
C6 0.23061(9) 0.23849(5) 0.2152(3) 0.0383(5) Uani d . 1 . . C
H6B 0.2492 0.2213 0.2259 0.046 Uiso calc R 1 . . H
H6A 0.2062 0.2404 0.2976 0.046 Uiso calc R 1 . . H
C7 0.15821(8) 0.15099(4) 0.0944(2) 0.0236(4) Uani d . 1 . . C
C8 0.19012(9) 0.16690(4) 0.0083(2) 0.0298(4) Uani d . 1 . . C
H8A 0.2226 0.1729 0.0445 0.036 Uiso calc R 1 . . H
C9 0.17414(9) 0.17415(5) -0.1325(2) 0.0356(5) Uani d . 1 . . C
H9A 0.1959 0.1850 -0.1914 0.043 Uiso calc R 1 . . H
C10 0.12645(9) 0.16543(5) -0.1855(3) 0.0361(5) Uani d . 1 . . C
H10A 0.1160 0.1700 -0.2814 0.043 Uiso calc R 1 . . H
C11 0.09431(10) 0.15021(6) -0.0990(3) 0.0415(6) Uani d . 1 . . C
H11A 0.0616 0.1446 -0.1355 0.050 Uiso calc R 1 . . H
C12 0.10912(9) 0.14290(5) 0.0411(3) 0.0364(5) Uani d . 1 . . C
H12A 0.0865 0.1326 0.1002 0.044 Uiso calc R 1 . . H
C13 0.12023(8) 0.13814(4) 0.3845(2) 0.0248(4) Uani d . 1 . . C
C14 0.08967(9) 0.16152(4) 0.3975(2) 0.0305(5) Uani d . 1 . . C
H14A 0.1012 0.1777 0.3547 0.037 Uiso calc R 1 . . H
C15 0.04275(9) 0.16086(5) 0.4726(2) 0.0346(5) Uani d . 1 . . C
H15A 0.0225 0.1766 0.4815 0.042 Uiso calc R 1 . . H
C16 0.02552(9) 0.13707(5) 0.5345(3) 0.0368(5) Uani d . 1 . . C
H16A -0.0068 0.1366 0.5840 0.044 Uiso calc R 1 . . H
C17 0.05551(9) 0.11394(5) 0.5245(3) 0.0403(6) Uani d . 1 . . C
H17A 0.0439 0.0979 0.5690 0.048 Uiso calc R 1 . . H
C18 0.10271(8) 0.11430(4) 0.4488(3) 0.0336(5) Uani d . 1 . . C
H18A 0.1228 0.0985 0.4409 0.040 Uiso calc R 1 . . H
C19 0.20255(8) 0.10498(4) 0.2524(2) 0.0263(4) Uani d . 1 . . C
C20 0.19846(8) 0.09124(4) 0.1202(2) 0.0296(4) Uani d . 1 . . C
H20A 0.1852 0.1000 0.0366 0.036 Uiso calc R 1 . . H
C21 0.21406(9) 0.06427(5) 0.1116(3) 0.0365(5) Uani d . 1 . . C
H21A 0.2122 0.0550 0.0218 0.044 Uiso calc R 1 . . H
C22 0.23227(9) 0.05128(5) 0.2359(3) 0.0416(6) Uani d . 1 . . C
H22A 0.2423 0.0331 0.2301 0.050 Uiso calc R 1 . . H
C23 0.23589(10) 0.06470(5) 0.3686(3) 0.0399(6) Uani d . 1 . . C
H23A 0.2480 0.0555 0.4523 0.048 Uiso calc R 1 . . H
C24 0.22167(9) 0.09175(5) 0.3786(2) 0.0327(5) Uani d . 1 . . C
H24A 0.2248 0.1010 0.4681 0.039 Uiso calc R 1 . . H
C25 0.22826(8) 0.16011(4) 0.3470(2) 0.0267(4) Uani d . 1 . . C
C26 0.27663(9) 0.16185(4) 0.2750(3) 0.0324(5) Uani d . 1 . . C
H26A 0.2829 0.1515 0.1905 0.039 Uiso calc R 1 . . H
C27 0.31533(9) 0.17885(5) 0.3284(3) 0.0377(5) Uani d . 1 . . C
H27A 0.3475 0.1803 0.2788 0.045 Uiso calc R 1 . . H
C28 0.30667(10) 0.19361(5) 0.4536(3) 0.0422(5) Uani d . 1 . . C
H28A 0.3337 0.2045 0.4912 0.051 Uiso calc R 1 . . H
C29 0.25902(10) 0.19269(5) 0.5251(3) 0.0445(6) Uani d . 1 . . C
H29A 0.2532 0.2033 0.6090 0.053 Uiso calc R 1 . . H
C30 0.21951(10) 0.17588(5) 0.4721(2) 0.0380(5) Uani d . 1 . . C
H30A 0.1870 0.1751 0.5204 0.046 Uiso calc R 1 . . H
H3 0.0895(10) 0.2350(5) -0.080(3) 0.036(6) Uiso d . 1 . . H

loop_
_atom_site_aniso_label
_atom_site_aniso_U_11
_atom_site_aniso_U_22
_atom_site_aniso_U_33
_atom_site_aniso_U_12
_atom_site_aniso_U_13
_atom_site_aniso_U_23
Pd1 0.01940(7) 0.02219(7) 0.02829(7) 0.00140(6) 0.00185(6) 0.00238(6)
Ni1 0.02089(18) 0.02702(17) 0.02493(18) 0.00253(14) 0.000 0.000
Cl1 0.0207(2) 0.0248(2) 0.0423(3) 0.00026(18) 0.0028(2) 0.0044(2)
Cl2 0.0325(3) 0.0254(2) 0.0374(3) 0.0044(2) 0.0043(2) -0.00018(19)
Cl3 0.0225(2) 0.0301(2) 0.0695(4) 0.0008(2) 0.0078(3) 0.0034(2)
P1 0.0210(2) 0.0263(2) 0.0208(2) 0.0010(2) -0.00079(19) 0.00165(19)
O1 0.0262(8) 0.0366(8) 0.0330(7) 0.0064(6) -0.0019(6) -0.0059(6)
N1 0.0267(9) 0.0250(9) 0.0314(9) 0.0041(7) 0.0036(7) 0.0035(7)
C1 0.0380(15) 0.0576(16) 0.0500(15) 0.0030(12) -0.0146(12) -0.0127(13)
C2 0.0272(11) 0.0251(10) 0.0428(12) 0.0024(9) -0.0043(10) -0.0034(9)
C3 0.0206(10) 0.0239(9) 0.0491(13) -0.0003(8) 0.0002(10) -0.0002(9)
C4 0.0342(12) 0.0214(10) 0.0405(12) 0.0029(9) 0.0087(10) 0.0074(9)
C5 0.0405(15) 0.075(2) 0.0627(18) 0.0054(13) 0.0185(15) 0.0364(17)
C6 0.0407(13) 0.0437(12) 0.0305(11) 0.0118(10) 0.0035(10) 0.0080(10)
C7 0.0243(10) 0.0256(10) 0.0209(8) 0.0006(8) -0.0022(8) 0.0017(7)
C8 0.0268(11) 0.0348(11) 0.0279(10) -0.0057(9) -0.0010(9) 0.0037(8)
C9 0.0349(13) 0.0434(13) 0.0286(10) -0.0086(10) 0.0000(9) 0.0110(9)
C10 0.0346(13) 0.0486(14) 0.0251(10) -0.0004(11) -0.0045(9) 0.0109(10)
C11 0.0265(12) 0.0604(15) 0.0375(12) -0.0109(11) -0.0109(10) 0.0125(11)
C12 0.0271(12) 0.0509(14) 0.0312(11) -0.0116(10) -0.0027(9) 0.0135(10)
C13 0.0221(10) 0.0290(10) 0.0232(9) 0.0020(8) -0.0008(8) 0.0018(8)
C14 0.0334(12) 0.0265(10) 0.0317(10) 0.0031(9) 0.0038(9) 0.0040(8)
C15 0.0347(12) 0.0353(11) 0.0339(12) 0.0132(9) -0.0004(9) -0.0012(9)
C16 0.0278(12) 0.0494(14) 0.0331(11) 0.0060(10) 0.0055(10) 0.0066(10)
C17 0.0360(13) 0.0364(12) 0.0486(14) 0.0024(10) 0.0115(11) 0.0148(11)
C18 0.0330(11) 0.0278(9) 0.0401(11) 0.0076(8) 0.0067(11) 0.0084(10)
C19 0.0212(10) 0.0308(10) 0.0268(9) 0.0046(8) -0.0002(8) 0.0009(8)
C20 0.0237(11) 0.0378(11) 0.0273(10) 0.0017(9) -0.0007(9) -0.0011(8)
C21 0.0317(12) 0.0386(13) 0.0391(12) 0.0037(10) 0.0003(10) -0.0078(10)
C22 0.0325(12) 0.0339(12) 0.0583(16) 0.0078(10) 0.0008(11) 0.0004(11)
C23 0.0368(13) 0.0421(13) 0.0409(13) 0.0149(11) -0.0017(11) 0.0086(10)
C24 0.0311(12) 0.0394(12) 0.0276(10) 0.0091(10) -0.0021(9) 0.0025(9)
C25 0.0254(11) 0.0294(10) 0.0253(9) -0.0010(8) -0.0036(8) 0.0040(8)
C26 0.0268(11) 0.0370(12) 0.0333(11) 0.0065(9) -0.0043(9) -0.0040(9)
C27 0.0234(11) 0.0446(13) 0.0449(13) -0.0002(10) -0.0030(10) 0.0042(10)
C28 0.0360(12) 0.0496(13) 0.0411(12) -0.0101(10) -0.0126(12) -0.0009(11)
C29 0.0497(16) 0.0512(15) 0.0327(12) -0.0113(12) -0.0023(11) -0.0086(11)
C30 0.0383(13) 0.0492(13) 0.0266(11) -0.0105(10) 0.0014(9) -0.0058(9)

loop_
_atom_type_symbol
_atom_type_description
_atom_type_scat_dispersion_real
_atom_type_scat_dispersion_imag
_atom_type_scat_source
C C 0.0033 0.0016 'International Tables Vol C Tables 4.2.6.8 and 6.1.1.4'
H H 0.0000 0.0000 'International Tables Vol C Tables 4.2.6.8 and 6.1.1.4'
N N 0.0061 0.0033 'International Tables Vol C Tables 4.2.6.8 and 6.1.1.4'
O O 0.0106 0.0060 'International Tables Vol C Tables 4.2.6.8 and 6.1.1.4'
P P 0.1023 0.0942 'International Tables Vol C Tables 4.2.6.8 and 6.1.1.4'
Cl Cl 0.1484 0.1585 'International Tables Vol C Tables 4.2.6.8 and 6.1.1.4'
Ni Ni 0.3393 1.1124 'International Tables Vol C Tables 4.2.6.8 and 6.1.1.4'
Pd Pd -0.9988 1.0072 'International Tables Vol C Tables 4.2.6.8 and 6.1.1.4'

loop_
_geom_angle_atom_site_label_1
_geom_angle_atom_site_label_2
_geom_angle_atom_site_label_3
_geom_angle_site_symmetry_1
_geom_angle_site_symmetry_3
_geom_angle
_geom_angle_publ_flag
C3 Pd1 Cl3 . . 87.49(6) yes
C3 Pd1 Cl1 . . 91.24(6) yes
Cl3 Pd1 Cl1 . . 178.38(2) yes
C3 Pd1 Cl2 . . 173.95(7) yes
Cl3 Pd1 Cl2 . . 92.05(2) yes
Cl1 Pd1 Cl2 . . 89.317(19) yes
N1 Ni1 N1 . 14 84.56(11) yes
N1 Ni1 O1 . . 92.04(7) yes
N1 Ni1 O1 14 . 176.33(7) no
N1 Ni1 O1 . 14 176.33(7) yes
N1 Ni1 O1 14 14 92.04(7) no
O1 Ni1 O1 . 14 91.40(9) yes
N1 Ni1 Cl1 . 14 94.89(5) yes
N1 Ni1 Cl1 14 14 86.13(5) no
O1 Ni1 Cl1 . 14 95.53(4) yes
O1 Ni1 Cl1 14 14 83.50(4) no
N1 Ni1 Cl1 . . 86.13(5) yes
N1 Ni1 Cl1 14 . 94.89(5) no
O1 Ni1 Cl1 . . 83.50(4) yes
O1 Ni1 Cl1 14 . 95.53(4) no
Cl1 Ni1 Cl1 14 . 178.63(3) yes
Pd1 Cl1 Ni1 . . 108.986(19) yes
C19 P1 C13 . . 109.21(9) no
C19 P1 C7 . . 108.89(9) no
C13 P1 C7 . . 106.88(10) no
C19 P1 C25 . . 109.72(10) no
C13 P1 C25 . . 112.14(10) no
C7 P1 C25 . . 109.92(9) no
C2 O1 Ni1 . . 121.66(14) no
C4 N1 C6 . . 124.07(19) no
C4 N1 Ni1 . . 125.21(15) yes
C6 N1 Ni1 . . 109.61(14) yes
O1 C2 C3 . . 125.4(2) no
O1 C2 C1 . . 117.4(2) no
C3 C2 C1 . . 117.2(2) no
C2 C3 C4 . . 124.62(19) yes
C2 C3 Pd1 . . 103.88(14) yes
C4 C3 Pd1 . . 98.99(14) yes
N1 C4 C3 . . 121.1(2) yes
N1 C4 C5 . . 123.8(2) no
C3 C4 C5 . . 115.1(2) no
N1 C6 C6 . 14 108.46(14) no
C8 C7 C12 . . 119.58(19) no
C8 C7 P1 . . 122.72(16) no
C12 C7 P1 . . 117.65(16) no
C7 C8 C9 . . 119.9(2) no
C10 C9 C8 . . 120.0(2) no
C11 C10 C9 . . 120.1(2) no
C10 C11 C12 . . 121.0(2) no
C11 C12 C7 . . 119.4(2) no
C18 C13 C14 . . 119.22(19) no
C18 C13 P1 . . 121.13(16) no
C14 C13 P1 . . 119.40(16) no
C15 C14 C13 . . 120.3(2) no
C14 C15 C16 . . 120.0(2) no
C17 C16 C15 . . 120.4(2) no
C16 C17 C18 . . 120.2(2) no
C17 C18 C13 . . 119.9(2) no
C20 C19 C24 . . 120.32(19) no
C20 C19 P1 . . 121.14(16) no
C24 C19 P1 . . 118.26(16) no
C19 C20 C21 . . 119.8(2) no
C22 C21 C20 . . 119.7(2) no
C21 C22 C23 . . 121.0(2) no
C22 C23 C24 . . 120.2(2) no
C23 C24 C19 . . 119.0(2) no
C26 C25 C30 . . 119.2(2) no
C26 C25 P1 . . 119.14(16) no
C30 C25 P1 . . 121.64(17) no
C27 C26 C25 . . 120.1(2) no
C28 C27 C26 . . 120.1(2) no
C27 C28 C29 . . 121.1(2) no
C28 C29 C30 . . 119.5(2) no
C29 C30 C25 . . 120.1(2) no

loop_
_geom_bond_atom_site_label_1
_geom_bond_atom_site_label_2
_geom_bond_site_symmetry_2
_geom_bond_distance
_geom_bond_publ_flag
Pd1 C3 . 2.120(2) yes
Pd1 Cl3 . 2.3073(6) yes
Pd1 Cl1 . 2.3369(5) yes
Pd1 Cl2 . 2.3525(5) yes
Ni1 N1 . 2.0005(17) yes
Ni1 N1 14 2.0005(17) no
Ni1 O1 . 2.0277(15) yes
Ni1 O1 14 2.0277(15) no
Ni1 Cl1 14 2.4919(5) no
Ni1 Cl1 . 2.4919(5) yes
P1 C19 . 1.795(2) no
P1 C13 . 1.793(2) no
P1 C7 . 1.7999(19) no
P1 C25 . 1.800(2) no
O1 C2 . 1.250(3) yes
N1 C4 . 1.288(3) yes
N1 C6 . 1.465(3) yes
C1 C2 . 1.508(3) yes
C2 C3 . 1.458(3) yes
C3 C4 . 1.466(3) yes
C4 C5 . 1.506(3) yes
C6 C6 14 1.510(5) yes
C7 C8 . 1.378(3) no
C7 C12 . 1.401(3) no
C8 C9 . 1.393(3) no
C9 C10 . 1.378(3) no
C10 C11 . 1.364(3) no
C11 C12 . 1.380(3) no
C13 C18 . 1.392(3) no
C13 C14 . 1.402(3) no
C14 C15 . 1.378(3) no
C15 C16 . 1.379(3) no
C16 C17 . 1.381(3) no
C17 C18 . 1.387(3) no
C19 C20 . 1.388(3) no
C19 C24 . 1.411(3) no
C20 C21 . 1.397(3) no
C21 C22 . 1.383(3) no
C22 C23 . 1.383(4) no
C23 C24 . 1.392(3) no
C25 C26 . 1.399(3) no
C25 C30 . 1.400(3) no
C26 C27 . 1.386(3) no
C27 C28 . 1.373(4) no
C28 C29 . 1.379(4) no
C29 C30 . 1.394(3) no
